data_4518634
loop_
_publ_author_name
'Yan, Siyu'
'Tang, Kaixin'
'Lin, Yuejian'
'Ren, Yuanhang'
'Tian, Wanli'
'Chen, Hua'
'Lin, Tingting'
'Qiu, Longzhen'
'Pan, Xiaoyong'
'Wang, Weizhi'

_publ_section_title
;
 Light-Emitting Diodes with Manganese Halide Tetrahedron Embedded in
 Anti-Perovskites
;
_journal_name_full 'ACS Energy Letters'
_journal_page_first 1901
_journal_page_last 1911
_journal_paper_doi 10.1021/acsenergylett.1c00250
_journal_year 2021
_chemical_formula_sum 'Cl2 Cs3 I3 Mn'
_chemical_formula_weight 905.27
_space_group_crystal_system tetragonal
_space_group_IT_number 90
_space_group_name_Hall 'P 4ab 2ab'
_space_group_name_H-M_alt 'P 4 21 2'
_audit_creation_method SHELXL-2016/6
_cell_angle_alpha 90
_cell_angle_beta 90
_cell_angle_gamma 90
_cell_formula_units_Z 8
_cell_length_a 14.4125(4)
_cell_length_b 14.4125(4)
_cell_length_c 15.2106(7)
_cell_measurement_reflns_used 9962
_cell_measurement_temperature 296(2)
_cell_measurement_theta_max 26.93
_cell_measurement_theta_min 2.41
_cell_volume 3159.55(19)
_computing_cell_refinement 'Bruker SAINT'
_computing_data_collection 'Bruker APEX2'
_computing_data_reduction 'Bruker SAINT'
_computing_molecular_graphics 'Bruker SHELXTL'
_computing_publication_material 'Bruker SHELXTL'
_computing_structure_refinement 'SHELXL-2016/6 (Sheldrick, 2016)'
_computing_structure_solution 'SHELXT 2018/2 (Sheldrick, 2018)'
_diffrn_ambient_temperature 296(2)
_diffrn_measured_fraction_theta_full 0.998
_diffrn_measured_fraction_theta_max 0.996
_diffrn_measurement_device_type 'Bruker APEX-II CCD'
_diffrn_measurement_method '\f and \w scans'
_diffrn_radiation_type MoK\a
_diffrn_radiation_wavelength 0.71073
_diffrn_reflns_av_R_equivalents 0.0771
_diffrn_reflns_av_unetI/netI 0.0517
_diffrn_reflns_Laue_measured_fraction_full 0.998
_diffrn_reflns_Laue_measured_fraction_max 0.996
_diffrn_reflns_limit_h_max 17
_diffrn_reflns_limit_h_min -18
_diffrn_reflns_limit_k_max 18
_diffrn_reflns_limit_k_min -16
_diffrn_reflns_limit_l_max 19
_diffrn_reflns_limit_l_min -19
_diffrn_reflns_number 23943
_diffrn_reflns_point_group_measured_fraction_full 0.999
_diffrn_reflns_point_group_measured_fraction_max 0.996
_diffrn_reflns_theta_full 25.242
_diffrn_reflns_theta_max 27.133
_diffrn_reflns_theta_min 1.947
_exptl_absorpt_coefficient_mu 13.801
_exptl_absorpt_correction_T_max 0.261
_exptl_absorpt_correction_T_min 0.082
_exptl_absorpt_correction_type multi-scan
_exptl_absorpt_process_details sadabs
_exptl_crystal_colour yellow
_exptl_crystal_density_diffrn 3.806
_exptl_crystal_description block
_exptl_crystal_F_000 3064
_exptl_crystal_size_max 0.220
_exptl_crystal_size_mid 0.180
_exptl_crystal_size_min 0.160
_refine_diff_density_max 5.125
_refine_diff_density_min -2.360
_refine_diff_density_rms 0.854
_refine_ls_abs_structure_details
; 
 Refined as an inversion twin. 
;
_refine_ls_abs_structure_Flack 0.5(4)
_refine_ls_extinction_coef 0.0035(7)
_refine_ls_extinction_expression Fc^*^=kFc[1+0.001xFc^2^\l^3^/sin(2\q)]^-1/4^
_refine_ls_extinction_method 'SHELXL-2016/6 (Sheldrick 2016)'
_refine_ls_goodness_of_fit_ref 1.067
_refine_ls_hydrogen_treatment undef
_refine_ls_matrix_type full
_refine_ls_number_parameters 154
_refine_ls_number_reflns 3512
_refine_ls_number_restraints 114
_refine_ls_restrained_S_all 1.073
_refine_ls_R_factor_all 0.1546
_refine_ls_R_factor_gt 0.1385
_refine_ls_shift/su_max 0.001
_refine_ls_shift/su_mean 0.000
_refine_ls_structure_factor_coef Fsqd
_refine_ls_weighting_details 'w=1/[\s^2^(Fo^2^)+(0.1850P)^2^+198.0000P] where P=(Fo^2^+2Fc^2^)/3'
_refine_ls_weighting_scheme calc
_refine_ls_wR_factor_gt 0.3953
_refine_ls_wR_factor_ref 0.4101
_reflns_Friedel_coverage 0.705
_reflns_Friedel_fraction_full 1.000
_reflns_Friedel_fraction_max 0.997
_reflns_number_gt 2925
_reflns_number_total 3512
_reflns_threshold_expression 'I > 2\s(I)'
_cod_data_source_file nz1c00250_si_008.cif
_cod_data_source_block mo_210302b_a
_cod_original_cell_volume 3159.5(2)
_cod_database_code 4518634
_shelx_shelxl_version_number 2016/6
_shelx_space_group_comment
; 
The symmetry employed for this shelxl refinement is uniquely defined 
by the following loop, which should always be used as a source of 
symmetry information in preference to the above space-group names. 
They are only intended as comments. 
;
_shelx_estimated_absorpt_t_min 0.151
_shelx_estimated_absorpt_t_max 0.216

loop_
_space_group_symop_operation_xyz
'x, y, z'
'-x, -y, z'
'-y+1/2, x+1/2, z'
'y+1/2, -x+1/2, z'
'-x+1/2, y+1/2, -z'
'x+1/2, -y+1/2, -z'
'y, x, -z'
'-y, -x, -z'

loop_
_atom_site_label
_atom_site_type_symbol
_atom_site_fract_x
_atom_site_fract_y
_atom_site_fract_z
_atom_site_U_iso_or_equiv
_atom_site_adp_type
_atom_site_occupancy
_atom_site_site_symmetry_order
_atom_site_calc_flag
_atom_site_refinement_flags_posn
_atom_site_refinement_flags_adp
_atom_site_refinement_flags_occupancy
_atom_site_disorder_assembly
_atom_site_disorder_group
I1 I 0.500000 0.000000 0.2377(3) 0.0450(12) Uani 1 4 d S T P A .
I2 I 0.500000 0.000000 0.7367(4) 0.0626(16) Uani 1 4 d S T P A .
I3 I 1.000000 0.000000 0.2485(3) 0.0634(12) Uani 1 2 d S T P A .
Cs1 Cs 0.7474(3) 0.0811(5) 0.2309(8) 0.067(2) Uani 0.83(3) 1 d . U P . .
Cs1' Cs 0.758(2) 0.0970(12) 0.275(3) 0.051(8) Uani 0.17(3) 1 d . U P A .
Cs2 Cs 0.500000 0.000000 0.482(3) 0.093(18) Uani 0.40(14) 4 d S TU P . .
Cs2' Cs 0.509(3) 0.034(3) 0.4914(13) 0.036(8) Uani 0.15(4) 1 d . U P A .
Cs3 Cs 1.0253(4) 0.0253(4) 0.000000 0.068(2) Uani 0.5 2 d S TU P . .
Cs4 Cs 0.7528(4) 0.4119(4) 0.2704(8) 0.076(3) Uani 0.79(3) 1 d . U P . .
Cs4' Cs 0.750(2) 0.434(2) 0.227(2) 0.079(8) Uani 0.21(3) 1 d . U P A .
Cs5 Cs 1.000000 0.000000 0.500000 0.083(2) Uani 1 4 d S T P . .
Cs6 Cs 0.500000 0.000000 0.9862(7) 0.175(6) Uani 1 4 d S TU P . .
Mn1 Mn 0.7549(6) 0.2451(6) 0.500000 0.082(3) Uani 1 2 d S T P A .
Cl1 Cl 0.7855(18) 0.117(2) 0.5852(19) 0.083(7) Uani 0.767(14) 1 d . U P A 1
I4 I 0.5960(4) 0.2415(5) 0.4188(5) 0.100(2) Uani 0.767(14) 1 d . U P A 1
Cl1' Cl 0.599(6) 0.203(7) 0.446(7) 0.100(2) Uani 0.233(14) 1 d . U P A 2
I4' I 0.7654(15) 0.1052(14) 0.6063(14) 0.064(5) Uani 0.233(14) 1 d . U P A 2
Mn2 Mn 0.7443(5) 0.2557(5) 0.000000 0.057(2) Uani 1 2 d S T P A .
Cl2 Cl 0.6281(13) 0.2536(14) 0.1140(10) 0.066(4) Uani 0.695(13) 1 d . U P A 1
I5 I 0.9101(5) 0.2531(5) 0.0814(5) 0.085(2) Uani 0.695(13) 1 d . U P A 1
Cl2' Cl 0.935(3) 0.288(3) 0.067(3) 0.055(8) Uani 0.305(13) 1 d . U P A 2
I5' I 0.5754(11) 0.2771(11) 0.0782(11) 0.095(5) Uani 0.305(13) 1 d . U P A 2

loop_
_atom_site_aniso_label
_atom_site_aniso_U_11
_atom_site_aniso_U_22
_atom_site_aniso_U_33
_atom_site_aniso_U_23
_atom_site_aniso_U_13
_atom_site_aniso_U_12
I1 0.0422(16) 0.0422(16) 0.051(2) 0.000 0.000 0.000
I2 0.069(2) 0.069(2) 0.050(3) 0.000 0.000 0.000
I3 0.040(2) 0.067(3) 0.083(3) 0.000 0.000 0.0099(17)
Cs1 0.0424(17) 0.064(3) 0.094(6) 0.013(3) -0.020(2) 0.0023(16)
Cs1' 0.043(10) 0.044(8) 0.066(14) -0.013(7) 0.021(8) -0.004(6)
Cs2 0.09(2) 0.09(2) 0.11(3) 0.000 0.000 0.000
Cs2' 0.036(9) 0.039(11) 0.033(10) 0.014(5) 0.007(7) 0.002(10)
Cs3 0.071(3) 0.071(3) 0.063(4) -0.019(3) 0.019(3) 0.007(3)
Cs4 0.064(3) 0.060(2) 0.103(6) 0.009(3) -0.017(3) -0.0044(19)
Cs4' 0.084(10) 0.075(11) 0.079(12) -0.002(9) 0.049(8) 0.007(8)
Cs5 0.105(3) 0.105(3) 0.040(2) 0.000 0.000 0.015(4)
Cs6 0.222(9) 0.222(9) 0.081(6) 0.000 0.000 0.000
Mn1 0.086(5) 0.086(5) 0.075(6) -0.001(4) -0.001(4) 0.028(7)
Cl1 0.065(11) 0.079(12) 0.105(14) 0.058(9) 0.050(9) 0.005(8)
I4 0.068(3) 0.104(5) 0.126(6) -0.008(4) -0.039(3) -0.017(3)
Cl1' 0.068(3) 0.104(5) 0.126(6) -0.008(4) -0.039(3) -0.017(3)
I4' 0.065(11) 0.049(7) 0.076(11) 0.029(7) 0.026(8) -0.009(6)
Mn2 0.060(3) 0.060(3) 0.050(4) 0.004(3) 0.004(3) -0.001(4)
Cl2 0.066(9) 0.088(10) 0.044(7) 0.006(7) 0.032(6) 0.015(8)
I5 0.075(4) 0.073(4) 0.107(5) 0.000(4) -0.026(3) 0.004(3)
Cl2' 0.072(16) 0.039(13) 0.054(13) -0.027(12) -0.004(12) -0.009(12)
I5' 0.086(9) 0.092(9) 0.107(10) 0.016(7) 0.028(8) -0.004(7)

loop_
_atom_type_symbol
_atom_type_description
_atom_type_scat_dispersion_real
_atom_type_scat_dispersion_imag
_atom_type_scat_source
Cl Cl 0.1484 0.1585 'International Tables Vol C Tables 4.2.6.8 and 6.1.1.4'
Cs Cs -0.3680 2.1192 'International Tables Vol C Tables 4.2.6.8 and 6.1.1.4'
I I -0.4742 1.8119 'International Tables Vol C Tables 4.2.6.8 and 6.1.1.4'
Mn Mn 0.3368 0.7283 'International Tables Vol C Tables 4.2.6.8 and 6.1.1.4'

loop_
_geom_angle_atom_site_label_1
_geom_angle_atom_site_label_2
_geom_angle_atom_site_label_3
_geom_angle
_geom_angle_site_symmetry_1
_geom_angle_site_symmetry_3
_geom_angle_publ_flag
Cs2 I1 Cs1 91.6(2) . 2_655 ?
Cs2 I1 Cs1 91.6(2) . 4 ?
Cs1 I1 Cs1 89.956(12) 2_655 4 ?
Cs2 I1 Cs1 91.6(2) . 3_545 ?
Cs1 I1 Cs1 89.956(12) 2_655 3_545 ?
Cs1 I1 Cs1 176.8(4) 4 3_545 ?
Cs2 I1 Cs1 91.6(2) . . ?
Cs1 I1 Cs1 176.8(4) 2_655 . ?
Cs1 I1 Cs1 89.956(11) 4 . ?
Cs1 I1 Cs1 89.955(11) 3_545 . ?
Cs2 I1 Cs6 180.0 . 1_554 ?
Cs1 I1 Cs6 88.4(2) 2_655 1_554 ?
Cs1 I1 Cs6 88.4(2) 4 1_554 ?
Cs1 I1 Cs6 88.4(2) 3_545 1_554 ?
Cs1 I1 Cs6 88.4(2) . 1_554 ?
Cs2 I1 Cs2' 7.6(6) . 4 ?
Cs1 I1 Cs2' 97.9(6) 2_655 4 ?
Cs1 I1 Cs2' 87.4(6) 4 4 ?
Cs1 I1 Cs2' 95.7(6) 3_545 4 ?
Cs1 I1 Cs2' 85.3(6) . 4 ?
Cs6 I1 Cs2' 172.4(6) 1_554 4 ?
Cs2 I1 Cs2' 7.6(6) . 3_545 ?
Cs1 I1 Cs2' 85.3(6) 2_655 3_545 ?
Cs1 I1 Cs2' 95.7(6) 4 3_545 ?
Cs1 I1 Cs2' 87.4(6) 3_545 3_545 ?
Cs1 I1 Cs2' 97.9(6) . 3_545 ?
Cs6 I1 Cs2' 172.4(6) 1_554 3_545 ?
Cs2' I1 Cs2' 15.1(11) 4 3_545 ?
Cs2 I1 Cs2' 7.6(6) . 2_655 ?
Cs1 I1 Cs2' 87.4(6) 2_655 2_655 ?
Cs1 I1 Cs2' 85.3(6) 4 2_655 ?
Cs1 I1 Cs2' 97.9(6) 3_545 2_655 ?
Cs1 I1 Cs2' 95.7(6) . 2_655 ?
Cs6 I1 Cs2' 172.4(6) 1_554 2_655 ?
Cs2' I1 Cs2' 10.7(8) 4 2_655 ?
Cs2' I1 Cs2' 10.7(8) 3_545 2_655 ?
Cs2 I1 Cs2' 7.6(6) . . ?
Cs1 I1 Cs2' 95.7(6) 2_655 . ?
Cs1 I1 Cs2' 97.9(6) 4 . ?
Cs1 I1 Cs2' 85.3(6) 3_545 . ?
Cs1 I1 Cs2' 87.4(6) . . ?
Cs6 I1 Cs2' 172.4(6) 1_554 . ?
Cs2' I1 Cs2' 10.7(8) 4 . ?
Cs2' I1 Cs2' 10.7(8) 3_545 . ?
Cs2' I1 Cs2' 15.1(11) 2_655 . ?
Cs2 I1 Cs1' 81.9(6) . 2_655 ?
Cs1 I1 Cs1' 10.0(4) 2_655 2_655 ?
Cs1 I1 Cs1' 87.8(3) 4 2_655 ?
Cs1 I1 Cs1' 92.7(3) 3_545 2_655 ?
Cs1 I1 Cs1' 173.1(6) . 2_655 ?
Cs6 I1 Cs1' 98.1(6) 1_554 2_655 ?
Cs2' I1 Cs1' 88.0(8) 4 2_655 ?
Cs2' I1 Cs1' 75.8(8) 3_545 2_655 ?
Cs2' I1 Cs1' 77.5(8) 2_655 2_655 ?
Cs2' I1 Cs1' 86.4(8) . 2_655 ?
Cs2 I1 Cs1' 81.9(6) . 3_545 ?
Cs1 I1 Cs1' 87.8(3) 2_655 3_545 ?
Cs1 I1 Cs1' 173.0(6) 4 3_545 ?
Cs1 I1 Cs1' 10.0(4) 3_545 3_545 ?
Cs1 I1 Cs1' 92.7(3) . 3_545 ?
Cs6 I1 Cs1' 98.1(6) 1_554 3_545 ?
Cs2' I1 Cs1' 86.4(8) 4 3_545 ?
Cs2' I1 Cs1' 77.5(8) 3_545 3_545 ?
Cs2' I1 Cs1' 88.0(8) 2_655 3_545 ?
Cs2' I1 Cs1' 75.8(8) . 3_545 ?
Cs1' I1 Cs1' 88.86(16) 2_655 3_545 ?
Cs4' I2 Cs4' 163.2(11) 8_666 7_546 ?
Cs4' I2 Cs4' 88.77(16) 8_666 5_646 ?
Cs4' I2 Cs4' 88.77(16) 7_546 5_646 ?
Cs4' I2 Cs4' 88.77(16) 8_666 6_456 ?
Cs4' I2 Cs4' 88.77(16) 7_546 6_456 ?
Cs4' I2 Cs4' 163.2(11) 5_646 6_456 ?
Cs4' I2 Cs2' 90.6(8) 8_666 . ?
Cs4' I2 Cs2' 106.2(8) 7_546 . ?
Cs4' I2 Cs2' 98.3(8) 5_646 . ?
Cs4' I2 Cs2' 98.4(8) 6_456 . ?
Cs4' I2 Cs2' 106.2(8) 8_666 2_655 ?
Cs4' I2 Cs2' 90.6(8) 7_546 2_655 ?
Cs4' I2 Cs2' 98.4(8) 5_646 2_655 ?
Cs4' I2 Cs2' 98.3(8) 6_456 2_655 ?
Cs2' I2 Cs2' 15.6(12) . 2_655 ?
Cs4' I2 Cs2' 98.3(8) 8_666 3_545 ?
Cs4' I2 Cs2' 98.4(8) 7_546 3_545 ?
Cs4' I2 Cs2' 106.2(8) 5_646 3_545 ?
Cs4' I2 Cs2' 90.6(8) 6_456 3_545 ?
Cs2' I2 Cs2' 11.0(9) . 3_545 ?
Cs2' I2 Cs2' 11.0(9) 2_655 3_545 ?
Cs4' I2 Cs2' 98.4(8) 8_666 4 ?
Cs4' I2 Cs2' 98.3(8) 7_546 4 ?
Cs4' I2 Cs2' 90.6(8) 5_646 4 ?
Cs4' I2 Cs2' 106.2(8) 6_456 4 ?
Cs2' I2 Cs2' 11.0(9) . 4 ?
Cs2' I2 Cs2' 11.0(9) 2_655 4 ?
Cs2' I2 Cs2' 15.6(12) 3_545 4 ?
Cs4' I2 Cs4 171.8(8) 8_666 7_546 ?
Cs4' I2 Cs4 11.1(5) 7_546 7_546 ?
Cs4' I2 Cs4 94.9(5) 5_646 7_546 ?
Cs4' I2 Cs4 85.6(5) 6_456 7_546 ?
Cs2' I2 Cs4 96.1(7) . 7_546 ?
Cs2' I2 Cs4 80.6(7) 2_655 7_546 ?
Cs2' I2 Cs4 87.8(6) 3_545 7_546 ?
Cs2' I2 Cs4 89.0(6) 4 7_546 ?
Cs4' I2 Cs4 11.1(5) 8_666 8_666 ?
Cs4' I2 Cs4 171.8(8) 7_546 8_666 ?
Cs4' I2 Cs4 85.6(5) 5_646 8_666 ?
Cs4' I2 Cs4 94.9(5) 6_456 8_666 ?
Cs2' I2 Cs4 80.6(7) . 8_666 ?
Cs2' I2 Cs4 96.1(7) 2_655 8_666 ?
Cs2' I2 Cs4 89.0(6) 3_545 8_666 ?
Cs2' I2 Cs4 87.8(6) 4 8_666 ?
Cs4 I2 Cs4 176.7(4) 7_546 8_666 ?
Cs4' I2 Cs4 85.6(5) 8_666 6_456 ?
Cs4' I2 Cs4 94.9(5) 7_546 6_456 ?
Cs4' I2 Cs4 171.8(8) 5_646 6_456 ?
Cs4' I2 Cs4 11.1(5) 6_456 6_456 ?
Cs2' I2 Cs4 87.8(6) . 6_456 ?
Cs2' I2 Cs4 89.0(6) 2_655 6_456 ?
Cs2' I2 Cs4 80.6(7) 3_545 6_456 ?
Cs2' I2 Cs4 96.1(7) 4 6_456 ?
Cs4 I2 Cs4 89.953(13) 7_546 6_456 ?
Cs4 I2 Cs4 89.953(12) 8_666 6_456 ?
Cs4' I2 Cs4 94.9(5) 8_666 5_646 ?
Cs4' I2 Cs4 85.6(5) 7_546 5_646 ?
Cs4' I2 Cs4 11.1(5) 5_646 5_646 ?
Cs4' I2 Cs4 171.8(8) 6_456 5_646 ?
Cs2' I2 Cs4 89.0(6) . 5_646 ?
Cs2' I2 Cs4 87.8(6) 2_655 5_646 ?
Cs2' I2 Cs4 96.1(7) 3_545 5_646 ?
Cs2' I2 Cs4 80.6(7) 4 5_646 ?
Cs4 I2 Cs4 89.953(12) 7_546 5_646 ?
Cs4 I2 Cs4 89.953(13) 8_666 5_646 ?
Cs4 I2 Cs4 176.7(4) 6_456 5_646 ?
Cs4' I3 Cs4' 170.0(12) 4 3_645 ?
Cs4' I3 Cs1' 83.7(5) 4 2_755 ?
Cs4' I3 Cs1' 97.4(6) 3_645 2_755 ?
Cs4' I3 Cs1' 97.4(6) 4 . ?
Cs4' I3 Cs1' 83.7(5) 3_645 . ?
Cs1' I3 Cs1' 167.9(14) 2_755 . ?
Cs4' I3 Cs3 91.7(6) 4 . ?
Cs4' I3 Cs3 78.3(6) 3_645 . ?
Cs1' I3 Cs3 93.0(7) 2_755 . ?
Cs1' I3 Cs3 99.1(7) . . ?
Cs4' I3 Cs3 78.3(6) 4 2_755 ?
Cs4' I3 Cs3 91.7(6) 3_645 2_755 ?
Cs1' I3 Cs3 99.1(7) 2_755 2_755 ?
Cs1' I3 Cs3 93.0(7) . 2_755 ?
Cs3 I3 Cs3 15.6(3) . 2_755 ?
Cs4' I3 Cs5 95.0(6) 4 . ?
Cs4' I3 Cs5 95.0(6) 3_645 . ?
Cs1' I3 Cs5 83.9(7) 2_755 . ?
Cs1' I3 Cs5 83.9(7) . . ?
Cs3 I3 Cs5 172.22(14) . . ?
Cs3 I3 Cs5 172.22(14) 2_755 . ?
Cs4' I3 Cs1 86.7(4) 4 2_755 ?
Cs4' I3 Cs1 92.6(4) 3_645 2_755 ?
Cs1' I3 Cs1 10.8(5) 2_755 2_755 ?
Cs1' I3 Cs1 175.5(6) . 2_755 ?
Cs3 I3 Cs1 82.5(2) . 2_755 ?
Cs3 I3 Cs1 89.6(2) 2_755 2_755 ?
Cs5 I3 Cs1 94.0(2) . 2_755 ?
Cs4' I3 Cs1 92.6(4) 4 . ?
Cs4' I3 Cs1 86.7(4) 3_645 . ?
Cs1' I3 Cs1 175.5(6) 2_755 . ?
Cs1' I3 Cs1 10.8(5) . . ?
Cs3 I3 Cs1 89.6(2) . . ?
Cs3 I3 Cs1 82.5(2) 2_755 . ?
Cs5 I3 Cs1 94.0(2) . . ?
Cs1 I3 Cs1 172.0(4) 2_755 . ?
Cs4' I3 Cs4 175.7(4) 4 3_645 ?
Cs4' I3 Cs4 10.8(5) 3_645 3_645 ?
Cs1' I3 Cs4 92.0(3) 2_755 3_645 ?
Cs1' I3 Cs4 86.9(4) . 3_645 ?
Cs3 I3 Cs4 87.9(2) . 3_645 ?
Cs3 I3 Cs4 101.9(2) 2_755 3_645 ?
Cs5 I3 Cs4 85.1(2) . 3_645 ?
Cs1 I3 Cs4 88.95(12) 2_755 3_645 ?
Cs1 I3 Cs4 91.74(14) . 3_645 ?
Cs4' I3 Cs4 10.8(5) 4 4 ?
Cs4' I3 Cs4 175.7(4) 3_645 4 ?
Cs1' I3 Cs4 86.9(4) 2_755 4 ?
Cs1' I3 Cs4 92.0(3) . 4 ?
Cs3 I3 Cs4 101.9(2) . 4 ?
Cs3 I3 Cs4 87.9(2) 2_755 4 ?
Cs5 I3 Cs4 85.1(2) . 4 ?
Cs1 I3 Cs4 91.74(14) 2_755 4 ?
Cs1 I3 Cs4 88.95(12) . 4 ?
Cs4 I3 Cs4 170.1(4) 3_645 4 ?
Cs1' Cs1 I5' 148(2) . 4 ?
Cs1' Cs1 Cl2 138(2) . 4 ?
Cs1' Cs1 Cl2 110(3) . . ?
Cl2 Cs1 Cl2 111.4(7) 4 . ?
Cs1' Cs1 I1 105(2) . . ?
I5' Cs1 I1 85.9(3) 4 . ?
Cl2 Cs1 I1 76.7(4) 4 . ?
Cl2 Cs1 I1 76.6(3) . . ?
Cs1' Cs1 I3 81(2) . . ?
I5' Cs1 I3 73.4(3) 4 . ?
Cl2 Cs1 I3 75.4(4) 4 . ?
Cl2 Cs1 I3 135.9(3) . . ?
I1 Cs1 I3 143.62(16) . . ?
Cs1' Cs1 I4 61.6(17) . 4 ?
Cl2 Cs1 I4 78.8(4) 4 4 ?
Cl2 Cs1 I4 147.0(3) . 4 ?
I1 Cs1 I4 75.56(16) . 4 ?
I3 Cs1 I4 76.46(14) . 4 ?
Cs1' Cs1 Cl1 23.3(17) . 8_666 ?
Cl2 Cs1 Cl1 140.5(5) 4 8_666 ?
Cl2 Cs1 Cl1 105.0(5) . 8_666 ?
I1 Cs1 Cl1 127.4(5) . 8_666 ?
I3 Cs1 Cl1 68.0(4) . 8_666 ?
I4 Cs1 Cl1 78.8(4) 4 8_666 ?
Cs1' Cs1 I4' 29.6(16) . 8_666 ?
I5' Cs1 I4' 139.8(4) 4 8_666 ?
Cl2 Cs1 I4' 142.0(5) 4 8_666 ?
Cl2 Cs1 I4' 100.7(5) . 8_666 ?
I1 Cs1 I4' 132.0(4) . 8_666 ?
I3 Cs1 I4' 67.4(3) . 8_666 ?
I4 Cs1 I4' 85.2(4) 4 8_666 ?
Cl1 Cs1 I4' 6.7(3) 8_666 8_666 ?
Cs1' Cs1 I5 101.9(16) . . ?
Cl2 Cs1 I5 103.0(5) 4 . ?
Cl2 Cs1 I5 64.6(3) . . ?
I1 Cs1 I5 138.3(2) . . ?
I3 Cs1 I5 71.34(14) . . ?
I4 Cs1 I5 145.97(18) 4 . ?
Cl1 Cs1 I5 79.3(3) 8_666 . ?
Cs1' Cs1 I4 47(3) . . ?
Cl2 Cs1 I4 144.9(4) 4 . ?
Cl2 Cs1 I4 72.9(3) . . ?
I1 Cs1 I4 70.42(17) . . ?
I3 Cs1 I4 127.1(3) . . ?
I4 Cs1 I4 81.4(3) 4 . ?
Cl1 Cs1 I4 60.8(5) 8_666 . ?
I5 Cs1 I4 109.6(2) . . ?
Cs1' Cs1 Mn2 124.9(19) . . ?
I5' Cs1 Mn2 80.0(4) 4 . ?
Cl2 Cs1 Mn2 95.1(4) 4 . ?
Cl2 Cs1 Mn2 33.9(3) . . ?
I1 Cs1 Mn2 101.19(17) . . ?
I3 Cs1 Mn2 104.2(2) . . ?
I4 Cs1 Mn2 173.6(4) 4 . ?
Cl1 Cs1 Mn2 107.5(3) 8_666 . ?
I4' Cs1 Mn2 100.9(3) 8_666 . ?
I5 Cs1 Mn2 37.18(13) . . ?
I4 Cs1 Mn2 102.90(19) . . ?
Cs1 Cs1' Cl1 151.6(19) . 8_666 ?
Cs1 Cs1' I4' 144.2(19) . 8_666 ?
Cl1 Cs1' I4' 8.0(4) 8_666 8_666 ?
Cs1 Cs1' I4 108.1(17) . 4 ?
Cl1 Cs1' I4 92.3(12) 8_666 4 ?
Cs1 Cs1' I3 88(2) . . ?
Cl1 Cs1' I3 75.4(10) 8_666 . ?
I4' Cs1' I3 74.3(9) 8_666 . ?
I4 Cs1' I3 80.6(7) 4 . ?
Cs1 Cs1' Cl1' 130(3) . . ?
I4' Cs1' Cl1' 75.2(14) 8_666 . ?
I3 Cs1' Cl1' 141.2(19) . . ?
Cs1 Cs1' I4 125(3) . . ?
Cl1 Cs1' I4 71.4(8) 8_666 . ?
I4 Cs1' I4 91.9(6) 4 . ?
I3 Cs1' I4 145.7(15) . . ?
Cs1 Cs1' Cl2 60(3) . . ?
Cl1 Cs1' Cl2 112.5(7) 8_666 . ?
I4 Cs1' Cl2 145.8(10) 4 . ?
I3 Cs1' Cl2 127.0(7) . . ?
I4 Cs1' Cl2 75.3(5) . . ?
Cs1 Cs1' I5' 26.1(19) . 4 ?
Cl1 Cs1' I5' 142.2(9) 8_666 4 ?
I4' Cs1' I5' 138.8(7) 8_666 4 ?
I4 Cs1' I5' 88.8(5) 4 4 ?
I3 Cs1' I5' 67.5(4) . 4 ?
Cl1' Cs1' I5' 145.9(16) . 4 ?
I4 Cs1' I5' 146.3(12) . 4 ?
Cl2 Cs1' I5' 85.4(11) . 4 ?
Cs1 Cs1' Cl1' 110(2) . 4 ?
Cl1 Cs1' Cl1' 93(2) 8_666 4 ?
I4' Cs1' Cl1' 101(2) 8_666 4 ?
I4 Cs1' Cl1' 8.9(14) 4 4 ?
I3 Cs1' Cl1' 89.3(15) . 4 ?
Cl1' Cs1' Cl1' 73(3) . 4 ?
I4 Cs1' Cl1' 83.7(16) . 4 ?
Cl2 Cs1' Cl1' 138.9(16) . 4 ?
I5' Cs1' Cl1' 93.7(17) 4 4 ?
Cs1 Cs1' I1 65(2) . . ?
Cl1 Cs1' I1 141.8(8) 8_666 . ?
I4' Cs1' I1 146.5(7) 8_666 . ?
I4 Cs1' I1 75.7(4) 4 . ?
I3 Cs1' I1 135.4(6) . . ?
Cl1' Cs1' I1 71.2(12) . . ?
I4 Cs1' I1 72.9(4) . . ?
Cl2 Cs1' I1 70.3(8) . . ?
I5' Cs1' I1 74.7(8) 4 . ?
Cl1' Cs1' I1 69.9(15) 4 . ?
Cs1 Cs1' Mn1 162(3) . . ?
Cl1 Cs1' Mn1 34.8(6) 8_666 . ?
I4' Cs1' Mn1 39.7(6) 8_666 . ?
I4 Cs1' Mn1 83.7(9) 4 . ?
I3 Cs1' Mn1 107.1(12) . . ?
Cl1' Cs1' Mn1 36.6(12) . . ?
I4 Cs1' Mn1 38.6(3) . . ?
Cl2 Cs1' Mn1 103.1(5) . . ?
I5' Cs1' Mn1 171.4(11) 4 . ?
Cl1' Cs1' Mn1 79.4(18) 4 . ?
I1 Cs1' Mn1 107.2(4) . . ?
Cs2' Cs2 Cs2' 86(3) 4 2_655 ?
Cs2' Cs2 Cs2' 150(10) 4 3_545 ?
Cs2' Cs2 Cs2' 86(3) 2_655 3_545 ?
Cs2' Cs2 Cs2' 86(3) 4 . ?
Cs2' Cs2 Cs2' 150(10) 2_655 . ?
Cs2' Cs2 Cs2' 86(3) 3_545 . ?
Cs2' Cs2 Cl1' 82(5) 4 . ?
Cs2' Cs2 Cl1' 168(5) 2_655 . ?
Cs2' Cs2 Cl1' 103(5) 3_545 . ?
Cs2' Cs2 Cl1' 27(6) . . ?
Cs2' Cs2 Cl1' 103(5) 4 2_655 ?
Cs2' Cs2 Cl1' 27(6) 2_655 2_655 ?
Cs2' Cs2 Cl1' 82(5) 3_545 2_655 ?
Cs2' Cs2 Cl1' 168(5) . 2_655 ?
Cl1' Cs2 Cl1' 160(4) . 2_655 ?
Cs2' Cs2 Cl1' 168(5) 4 3_545 ?
Cs2' Cs2 Cl1' 103(5) 2_655 3_545 ?
Cs2' Cs2 Cl1' 27(6) 3_545 3_545 ?
Cs2' Cs2 Cl1' 82(5) . 3_545 ?
Cl1' Cs2 Cl1' 88.4(7) . 3_545 ?
Cl1' Cs2 Cl1' 88.4(7) 2_655 3_545 ?
Cs2' Cs2 Cl1' 27(6) 4 4 ?
Cs2' Cs2 Cl1' 82(5) 2_655 4 ?
Cs2' Cs2 Cl1' 168(5) 3_545 4 ?
Cs2' Cs2 Cl1' 103(5) . 4 ?
Cl1' Cs2 Cl1' 88.4(7) . 4 ?
Cl1' Cs2 Cl1' 88.4(7) 2_655 4 ?
Cl1' Cs2 Cl1' 160(4) 3_545 4 ?
Cs2' Cs2 I1 105(6) 4 . ?
Cs2' Cs2 I1 105(6) 2_655 . ?
Cs2' Cs2 I1 105(6) 3_545 . ?
Cs2' Cs2 I1 105(6) . . ?
Cl1' Cs2 I1 80(2) . . ?
Cl1' Cs2 I1 80(2) 2_655 . ?
Cl1' Cs2 I1 80(2) 3_545 . ?
Cl1' Cs2 I1 80(2) 4 . ?
Cs2' Cs2 I2 75(6) 4 . ?
Cs2' Cs2 I2 75(6) 2_655 . ?
Cs2' Cs2 I2 75(6) 3_545 . ?
Cs2' Cs2 I2 75(6) . . ?
Cl1' Cs2 I2 100(2) . . ?
Cl1' Cs2 I2 100(2) 2_655 . ?
Cl1' Cs2 I2 100(2) 3_545 . ?
Cl1' Cs2 I2 100(2) 4 . ?
I1 Cs2 I2 180.0 . . ?
Cs2' Cs2 I4 100(4) 4 2_655 ?
Cs2' Cs2 I4 30(6) 2_655 2_655 ?
Cs2' Cs2 I4 88(4) 3_545 2_655 ?
Cs2' Cs2 I4 174(4) . 2_655 ?
Cl1' Cs2 I4 155(2) . 2_655 ?
Cl1' Cs2 I4 6.3(15) 2_655 2_655 ?
Cl1' Cs2 I4 91.7(16) 3_545 2_655 ?
Cl1' Cs2 I4 83.5(18) 4 2_655 ?
I1 Cs2 I4 75.5(8) . 2_655 ?
I2 Cs2 I4 104.5(8) . 2_655 ?
Cs2' Cs2 I4 174(4) 4 3_545 ?
Cs2' Cs2 I4 100(4) 2_655 3_545 ?
Cs2' Cs2 I4 30(6) 3_545 3_545 ?
Cs2' Cs2 I4 88(4) . 3_545 ?
Cl1' Cs2 I4 91.7(16) . 3_545 ?
Cl1' Cs2 I4 83.5(18) 2_655 3_545 ?
Cl1' Cs2 I4 6.3(15) 3_545 3_545 ?
Cl1' Cs2 I4 155(2) 4 3_545 ?
I1 Cs2 I4 75.5(8) . 3_545 ?
I2 Cs2 I4 104.5(8) . 3_545 ?
I4 Cs2 I4 86.4(4) 2_655 3_545 ?
Cs2 Cs2' Cs2' 46.9(16) . 4 ?
Cs2 Cs2' Cs2' 46.9(16) . 3_545 ?
Cs2' Cs2' Cs2' 89.998(16) 4 3_545 ?
Cs2 Cs2' Cs2' 15(6) . 2_655 ?
Cs2' Cs2' Cs2' 45.00(2) 4 2_655 ?
Cs2' Cs2' Cs2' 44.999(9) 3_545 2_655 ?
Cs2 Cs2' Cl1' 148(7) . . ?
Cs2' Cs2' Cl1' 121(5) 4 . ?
Cs2' Cs2' Cl1' 145(5) 3_545 . ?
Cs2' Cs2' Cl1' 161(4) 2_655 . ?
Cs2 Cs2' Cl1' 89(5) . 3_545 ?
Cs2' Cs2' Cl1' 135(5) 4 3_545 ?
Cs2' Cs2' Cl1' 48(5) 3_545 3_545 ?
Cs2' Cs2' Cl1' 92(5) 2_655 3_545 ?
Cl1' Cs2' Cl1' 97.4(14) . 3_545 ?
Cs2 Cs2' I4 146(6) . . ?
Cs2' Cs2' I4 125(5) 4 . ?
Cs2' Cs2' I4 139(5) 3_545 . ?
Cs2' Cs2' I4 159.8(19) 2_655 . ?
Cs2 Cs2' Cl1' 69(4) . 4 ?
Cs2' Cs2' Cl1' 28(4) 4 4 ?
Cs2' Cs2' Cl1' 115(4) 3_545 4 ?
Cs2' Cs2' Cl1' 71(4) 2_655 4 ?
Cl1' Cs2' Cl1' 93.4(14) . 4 ?
Cl1' Cs2' Cl1' 150(3) 3_545 4 ?
I4 Cs2' Cl1' 97.2(17) . 4 ?
Cs2 Cs2' I2 97(7) . . ?
Cs2' Cs2' I2 84.5(4) 4 . ?
Cs2' Cs2' I2 84.5(4) 3_545 . ?
Cs2' Cs2' I2 82.2(6) 2_655 . ?
Cl1' Cs2' I2 112(2) . . ?
Cl1' Cs2' I2 102(2) 3_545 . ?
I4 Cs2' I2 116.6(11) . . ?
Cl1' Cs2' I2 98.9(17) 4 . ?
Cs2 Cs2' Cl1' 10(5) . 2_655 ?
Cs2' Cs2' Cl1' 55(4) 4 2_655 ?
Cs2' Cs2' Cl1' 37(4) 3_545 2_655 ?
Cs2' Cs2' Cl1' 14(3) 2_655 2_655 ?
Cl1' Cs2' Cl1' 155(4) . 2_655 ?
Cl1' Cs2' Cl1' 80.5(11) 3_545 2_655 ?
I4 Cs2' Cl1' 150.6(16) . 2_655 ?
Cl1' Cs2' Cl1' 78.3(10) 4 2_655 ?
I2 Cs2' Cl1' 92.8(16) . 2_655 ?
Cs2 Cs2' I4 85(4) . 3_545 ?
Cs2' Cs2' I4 131(4) 4 3_545 ?
Cs2' Cs2' I4 46(4) 3_545 3_545 ?
Cs2' Cs2' I4 89(4) 2_655 3_545 ?
Cl1' Cs2' I4 99.0(19) . 3_545 ?
Cl1' Cs2' I4 5.2(15) 3_545 3_545 ?
I4 Cs2' I4 92.8(7) . 3_545 ?
Cl1' Cs2' I4 145(2) 4 3_545 ?
I2 Cs2' I4 106.2(8) . 3_545 ?
Cl1' Cs2' I4 76.9(17) 2_655 3_545 ?
Cs2 Cs2' I1 68(6) . . ?
Cs2' Cs2' I1 84.7(4) 4 . ?
Cs2' Cs2' I1 84.7(4) 3_545 . ?
Cs2' Cs2' I1 82.4(6) 2_655 . ?
Cl1' Cs2' I1 83(2) . . ?
Cl1' Cs2' I1 78.1(18) 3_545 . ?
I4 Cs2' I1 78.7(4) . . ?
Cl1' Cs2' I1 76.0(18) 4 . ?
I2 Cs2' I1 164.6(12) . . ?
Cl1' Cs2' I1 72.1(16) 2_655 . ?
I4 Cs2' I1 73.4(5) 3_545 . ?
Cs3 Cs3 I5' 142.8(3) 2_755 3_645 ?
Cs3 Cs3 I5' 142.8(3) 2_755 6 ?
I5' Cs3 I5' 74.4(5) 3_645 6 ?
Cs3 Cs3 I3 82.22(14) 2_755 . ?
I5' Cs3 I3 74.7(3) 3_645 . ?
I5' Cs3 I3 118.7(4) 6 . ?
Cs3 Cs3 I3 82.22(14) 2_755 7_645 ?
I5' Cs3 I3 118.7(4) 3_645 7_645 ?
I5' Cs3 I3 74.7(3) 6 7_645 ?
I3 Cs3 I3 164.4(3) . 7_645 ?
Cs3 Cs3 I5 107.19(16) 2_755 7_645 ?
I5' Cs3 I5 57.1(4) 3_645 7_645 ?
I5' Cs3 I5 94.1(4) 6 7_645 ?
I3 Cs3 I5 110.86(11) . 7_645 ?
I3 Cs3 I5 73.98(11) 7_645 7_645 ?
Cs3 Cs3 I5 107.19(16) 2_755 . ?
I3 Cs3 I5 73.98(11) . . ?
I3 Cs3 I5 110.86(11) 7_645 . ?
I5 Cs3 I5 145.6(3) 7_645 . ?
Cs3 Cs3 Cl2 147.4(2) 2_755 3_645 ?
I5' Cs3 Cl2 10.6(4) 3_645 3_645 ?
I5' Cs3 Cl2 69.0(4) 6 3_645 ?
I3 Cs3 Cl2 71.1(2) . 3_645 ?
I3 Cs3 Cl2 123.5(3) 7_645 3_645 ?
I5 Cs3 Cl2 67.4(4) 7_645 3_645 ?
I5 Cs3 Cl2 83.5(3) . 3_645 ?
Cs3 Cs3 Cl2 147.4(2) 2_755 6 ?
I5' Cs3 Cl2 69.0(4) 3_645 6 ?
I5' Cs3 Cl2 10.6(4) 6 6 ?
I3 Cs3 Cl2 123.5(3) . 6 ?
I3 Cs3 Cl2 71.1(2) 7_645 6 ?
I5 Cs3 Cl2 83.5(3) 7_645 6 ?
I5 Cs3 Cl2 67.4(4) . 6 ?
Cl2 Cs3 Cl2 65.2(4) 3_645 6 ?
Cs3 Cs3 I5' 28.33(19) 2_755 5_645 ?
I3 Cs3 I5' 99.9(3) . 5_645 ?
I3 Cs3 I5' 65.7(3) 7_645 5_645 ?
I5 Cs3 I5' 80.3(2) 7_645 5_645 ?
I5 Cs3 I5' 133.6(3) . 5_645 ?
Cl2 Cs3 I5' 139.2(4) 3_645 5_645 ?
Cl2 Cs3 I5' 136.5(3) 6 5_645 ?
Cs3 Cs3 I5' 28.33(19) 2_755 4 ?
I5' Cs3 I5' 140.1(5) 3_645 4 ?
I5' Cs3 I5' 129.4(5) 6 4 ?
I3 Cs3 I5' 65.7(3) . 4 ?
I3 Cs3 I5' 99.9(3) 7_645 4 ?
I5 Cs3 I5' 133.6(3) 7_645 4 ?
I5 Cs3 I5' 80.3(2) . 4 ?
Cl2 Cs3 I5' 136.5(3) 3_645 4 ?
Cl2 Cs3 I5' 139.2(4) 6 4 ?
I5' Cs3 I5' 56.7(4) 5_645 4 ?
Cs3 Cs3 Cl2' 115.2(6) 2_755 7_645 ?
I5' Cs3 Cl2' 48.7(7) 3_645 7_645 ?
I5' Cs3 Cl2' 88.9(7) 6 7_645 ?
I3 Cs3 Cl2' 107.6(6) . 7_645 ?
I3 Cs3 Cl2' 79.2(6) 7_645 7_645 ?
I5 Cs3 Cl2' 8.7(6) 7_645 7_645 ?
I5 Cs3 Cl2' 137.4(7) . 7_645 ?
Cl2 Cs3 Cl2' 58.8(7) 3_645 7_645 ?
Cl2 Cs3 Cl2' 78.4(7) 6 7_645 ?
I5' Cs3 Cl2' 88.8(7) 5_645 7_645 ?
I5' Cs3 Cl2' 140.5(7) 4 7_645 ?
Cs4' Cs4 I4' 98.3(19) . 5_656 ?
Cs4' Cs4 Cl1 101(2) . 5_656 ?
I4' Cs4 Cl1 4.9(6) 5_656 5_656 ?
Cs4' Cs4 Cl2 70(2) . . ?
Cl1 Cs4 Cl2 141.7(6) 5_656 . ?
Cs4' Cs4 I4' 140(3) . 8_666 ?
I4' Cs4 I4' 109.0(8) 5_656 8_666 ?
Cl1 Cs4 I4' 108.9(5) 5_656 8_666 ?
Cl2 Cs4 I4' 99.4(5) . 8_666 ?
Cs4' Cs4 I2 83(3) . 5_656 ?
I4' Cs4 I2 79.1(4) 5_656 5_656 ?
Cl1 Cs4 I2 83.7(4) 5_656 5_656 ?
Cl2 Cs4 I2 129.5(4) . 5_656 ?
I4' Cs4 I2 74.4(3) 8_666 5_656 ?
Cs4' Cs4 Cl2' 14(2) . 4_565 ?
Cl1 Cs4 Cl2' 92.3(9) 5_656 4_565 ?
Cl2 Cs4 Cl2' 84.3(7) . 4_565 ?
I2 Cs4 Cl2' 70.1(5) 5_656 4_565 ?
Cs4' Cs4 I5 16.6(19) . 4_565 ?
Cl1 Cs4 I5 85.0(5) 5_656 4_565 ?
Cl2 Cs4 I5 86.1(4) . 4_565 ?
I2 Cs4 I5 75.8(2) 5_656 4_565 ?
Cs4' Cs4 I3 75(2) . 3_545 ?
I4' Cs4 I3 72.7(4) 5_656 3_545 ?
Cl1 Cs4 I3 69.6(5) 5_656 3_545 ?
Cl2 Cs4 I3 72.2(3) . 3_545 ?
I4' Cs4 I3 140.8(4) 8_666 3_545 ?
I2 Cs4 I3 140.65(17) 5_656 3_545 ?
Cl2' Cs4 I3 82.3(6) 4_565 3_545 ?
I5 Cs4 I3 73.67(18) 4_565 3_545 ?
Cs4' Cs4 I4 138(2) . . ?
Cl1 Cs4 I4 94.0(5) 5_656 . ?
Cl2 Cs4 I4 73.5(3) . . ?
I2 Cs4 I4 138.5(3) 5_656 . ?
I5 Cs4 I4 145.55(19) 4_565 . ?
I3 Cs4 I4 73.76(19) 3_545 . ?
Cs4' Cs4 Cl1 144(3) . 8_666 ?
Cl1 Cs4 Cl1 107.8(10) 5_656 8_666 ?
Cl2 Cs4 Cl1 98.0(6) . 8_666 ?
I2 Cs4 Cl1 79.3(4) 5_656 8_666 ?
I5 Cs4 Cl1 150.5(4) 4_565 8_666 ?
I3 Cs4 Cl1 135.5(4) 3_545 8_666 ?
I4 Cs4 Cl1 61.9(4) . 8_666 ?
Cs4' Cs4 Mn1 171(2) . . ?
I4' Cs4 Mn1 90.6(5) 5_656 . ?
Cl1 Cs4 Mn1 88.0(6) 5_656 . ?
Cl2 Cs4 Mn1 100.4(3) . . ?
I4' Cs4 Mn1 37.1(3) 8_666 . ?
I2 Cs4 Mn1 101.94(19) 5_656 . ?
Cl2' Cs4 Mn1 171.9(6) 4_565 . ?
I5 Cs4 Mn1 172.8(3) 4_565 . ?
I3 Cs4 Mn1 105.3(3) 3_545 . ?
I4 Cs4 Mn1 36.58(15) . . ?
Cl1 Cs4 Mn1 32.1(4) 8_666 . ?
Cs4 Cs4' Cl2' 162(3) . 4_565 ?
Cs4 Cs4' I5 160(2) . 4_565 ?
Cs4 Cs4' I4' 69.9(17) . 5_656 ?
Cl2' Cs4' I4' 98.4(12) 4_565 5_656 ?
I5 Cs4' I4' 90.3(8) 4_565 5_656 ?
Cs4 Cs4' Cl2 98(2) . . ?
I5 Cs4' Cl2 100.7(12) 4_565 . ?
Cs4 Cs4' I3 94(2) . 3_545 ?
Cl2' Cs4' I3 94.6(14) 4_565 3_545 ?
I5 Cs4' I3 83.7(10) 4_565 3_545 ?
I4' Cs4' I3 72.4(5) 5_656 3_545 ?
Cl2 Cs4' I3 75.7(7) . 3_545 ?
Cs4 Cs4' I2 86(3) . 5_656 ?
Cl2' Cs4' I2 78.2(8) 4_565 5_656 ?
I5 Cs4' I2 84.8(5) 4_565 5_656 ?
I4' Cs4' I2 77.3(7) 5_656 5_656 ?
Cl2 Cs4' I2 136.5(7) . 5_656 ?
I3 Cs4' I2 147.4(6) 3_545 5_656 ?
Cs4 Cs4' Cl1 68.7(18) . 5_656 ?
Cl2' Cs4' Cl1 100.6(12) 4_565 5_656 ?
I5 Cs4' Cl1 91.9(8) 4_565 5_656 ?
I4' Cs4' Cl1 4.2(6) 5_656 5_656 ?
Cl2 Cs4' Cl1 140.6(7) . 5_656 ?
I3 Cs4' Cl1 68.8(5) 3_545 5_656 ?
I2 Cs4' Cl1 81.3(7) 5_656 5_656 ?
Cs4 Cs4' I5' 107(2) . . ?
Cl2' Cs4' I5' 90.5(12) 4_565 . ?
I4' Cs4' I5' 138.0(9) 5_656 . ?
I3 Cs4' I5' 66.0(6) 3_545 . ?
I2 Cs4' I5' 144.5(5) 5_656 . ?
Cs4 Cs4' I5 101(3) . . ?
I5 Cs4' I5 93.8(6) 4_565 . ?
Cl2 Cs4' I5 63.8(4) . . ?
I3 Cs4' I5 138.3(8) 3_545 . ?
I2 Cs4' I5 72.8(4) 5_656 . ?
Cl1 Cs4' I5 152.8(11) 5_656 . ?
Cs4 Cs4' Mn2 118(2) . . ?
Cl2' Cs4' Mn2 74.8(10) 4_565 . ?
I5 Cs4' Mn2 82.1(8) 4_565 . ?
I4' Cs4' Mn2 170.9(15) 5_656 . ?
Cl2 Cs4' Mn2 34.1(3) . . ?
I3 Cs4' Mn2 101.7(8) 3_545 . ?
I2 Cs4' Mn2 106.8(4) 5_656 . ?
Cl1 Cs4' Mn2 169.3(13) 5_656 . ?
I5' Cs4' Mn2 37.9(3) . . ?
I5 Cs4' Mn2 37.2(2) . . ?
Cs4 Cs4' I4' 34(2) . 8_666 ?
Cl2' Cs4' I4' 140.1(10) 4_565 8_666 ?
I5 Cs4' I4' 150.6(8) 4_565 8_666 ?
I4' Cs4' I4' 94.2(11) 5_656 8_666 ?
Cl2 Cs4' I4' 92.2(8) . 8_666 ?
I3 Cs4' I4' 125.3(8) 3_545 8_666 ?
I2 Cs4' I4' 68.0(8) 5_656 8_666 ?
Cl1 Cs4' I4' 94.7(10) 5_656 8_666 ?
I5' Cs4' I4' 104.8(7) . 8_666 ?
I5 Cs4' I4' 68.3(6) . 8_666 ?
Mn2 Cs4' I4' 94.9(7) . 8_666 ?
Cl1 Cs5 Cl1 149.2(9) . 7_646 ?
Cl1 Cs5 Cl1 139.6(9) . 2_755 ?
Cl1 Cs5 Cl1 51.7(7) 7_646 2_755 ?
Cl1 Cs5 Cl1 51.7(7) . 8_666 ?
Cl1 Cs5 Cl1 139.6(9) 7_646 8_666 ?
Cl1 Cs5 Cl1 149.2(9) 2_755 8_666 ?
Cl1 Cs5 I3 69.8(5) . 7_646 ?
Cl1 Cs5 I3 110.2(5) 7_646 7_646 ?
Cl1 Cs5 I3 69.8(5) 2_755 7_646 ?
Cl1 Cs5 I3 110.2(5) 8_666 7_646 ?
Cl1 Cs5 I3 110.2(5) . . ?
Cl1 Cs5 I3 69.8(5) 7_646 . ?
Cl1 Cs5 I3 110.2(5) 2_755 . ?
Cl1 Cs5 I3 69.8(5) 8_666 . ?
I3 Cs5 I3 180.0 7_646 . ?
I3 Cs5 I4' 66.4(3) 7_646 . ?
I3 Cs5 I4' 113.6(3) . . ?
Cl1 Cs5 I4' 145.3(4) . 7_646 ?
Cl1 Cs5 I4' 5.3(4) 7_646 7_646 ?
Cl1 Cs5 I4' 56.9(4) 2_755 7_646 ?
Cl1 Cs5 I4' 136.0(4) 8_666 7_646 ?
I3 Cs5 I4' 113.6(3) 7_646 7_646 ?
I3 Cs5 I4' 66.4(3) . 7_646 ?
I4' Cs5 I4' 141.9(6) . 7_646 ?
Cl1 Cs5 I4' 136.0(4) . 2_755 ?
Cl1 Cs5 I4' 56.9(4) 7_646 2_755 ?
Cl1 Cs5 I4' 5.3(4) 2_755 2_755 ?
Cl1 Cs5 I4' 145.3(4) 8_666 2_755 ?
I3 Cs5 I4' 66.4(3) 7_646 2_755 ?
I3 Cs5 I4' 113.6(3) . 2_755 ?
I4' Cs5 I4' 132.9(6) . 2_755 ?
I4' Cs5 I4' 62.1(5) 7_646 2_755 ?
Cl1 Cs5 I4' 56.9(4) . 8_666 ?
Cl1 Cs5 I4' 136.0(4) 7_646 8_666 ?
Cl1 Cs5 I4' 145.3(4) 2_755 8_666 ?
Cl1 Cs5 I4' 5.3(4) 8_666 8_666 ?
I3 Cs5 I4' 113.6(3) 7_646 8_666 ?
I3 Cs5 I4' 66.4(3) . 8_666 ?
I4' Cs5 I4' 62.1(5) . 8_666 ?
I4' Cs5 I4' 132.9(6) 7_646 8_666 ?
I4' Cs5 I4' 141.9(6) 2_755 8_666 ?
Cl1 Cs5 I4 60.9(5) . 4 ?
Cl1 Cs5 I4 91.4(4) 7_646 4 ?
Cl1 Cs5 I4 133.7(4) 2_755 4 ?
Cl1 Cs5 I4 76.7(5) 8_666 4 ?
I3 Cs5 I4 107.27(10) 7_646 4 ?
I3 Cs5 I4 72.73(10) . 4 ?
Cl1 Cs5 I4 76.7(5) . 6_556 ?
Cl1 Cs5 I4 133.7(4) 7_646 6_556 ?
Cl1 Cs5 I4 91.4(4) 2_755 6_556 ?
Cl1 Cs5 I4 60.9(5) 8_666 6_556 ?
I3 Cs5 I4 72.73(10) 7_646 6_556 ?
I3 Cs5 I4 107.27(10) . 6_556 ?
I4' Cs5 I4 79.8(3) . 6_556 ?
I4' Cs5 I4 138.0(3) 7_646 6_556 ?
I4' Cs5 I4 86.5(3) 2_755 6_556 ?
I4' Cs5 I4 59.7(3) 8_666 6_556 ?
I4 Cs5 I4 133.09(17) 4 6_556 ?
Cl2' Cs6 Cl2' 86.5(3) 7_546 6_456 ?
Cl2' Cs6 Cl2' 86.5(3) 8_666 6_456 ?
Cl2' Cs6 Cl2' 151.6(14) 5_646 6_456 ?
Cl2' Cs6 I2 75.8(7) 7_546 . ?
Cl2' Cs6 I2 75.8(7) 8_666 . ?
Cl2' Cs6 I2 75.8(7) 5_646 . ?
Cl2' Cs6 I2 75.8(7) 6_456 . ?
I2 Cs6 I1 180.0 . 1_556 ?
Cl2' Cs6 I5 3.1(8) 7_546 7_546 ?
Cl2' Cs6 I5 150.4(7) 8_666 7_546 ?
Cl2' Cs6 I5 83.4(8) 5_646 7_546 ?
Cl2' Cs6 I5 89.2(8) 6_456 7_546 ?
I2 Cs6 I5 74.81(18) . 7_546 ?
I1 Cs6 I5 105.19(18) 1_556 7_546 ?
Cl2' Cs6 I5 150.4(7) 7_546 8_666 ?
Cl2' Cs6 I5 3.1(8) 8_666 8_666 ?
Cl2' Cs6 I5 89.2(8) 5_646 8_666 ?
Cl2' Cs6 I5 83.4(8) 6_456 8_666 ?
I2 Cs6 I5 74.81(18) . 8_666 ?
I1 Cs6 I5 105.19(18) 1_556 8_666 ?
I5 Cs6 I5 149.6(4) 7_546 8_666 ?
I2 Cs6 I5 74.81(18) . 5_646 ?
I1 Cs6 I5 105.19(18) 1_556 5_646 ?
I5 Cs6 I5 86.07(9) 7_546 5_646 ?
I5 Cs6 I5 86.07(9) 8_666 5_646 ?
Cl2' Cs6 I5 83.4(8) 7_546 6_456 ?
Cl2' Cs6 I5 89.2(8) 8_666 6_456 ?
Cl2' Cs6 I5 150.4(7) 5_646 6_456 ?
Cl2' Cs6 I5 3.1(8) 6_456 6_456 ?
I2 Cs6 I5 74.81(18) . 6_456 ?
I1 Cs6 I5 105.19(18) 1_556 6_456 ?
I5 Cs6 I5 86.07(9) 7_546 6_456 ?
I5 Cs6 I5 86.07(9) 8_666 6_456 ?
I5 Cs6 I5 149.6(4) 5_646 6_456 ?
I2 Cs6 I5' 108.7(2) . 1_556 ?
I1 Cs6 I5' 71.3(2) 1_556 1_556 ?
I5 Cs6 I5' 127.7(2) 7_546 1_556 ?
I5 Cs6 I5' 63.7(2) 8_666 1_556 ?
I5 Cs6 I5' 146.2(2) 5_646 1_556 ?
I5 Cs6 I5' 48.5(3) 6_456 1_556 ?
I2 Cs6 I5' 108.7(2) . 4_556 ?
I1 Cs6 I5' 71.3(2) 1_556 4_556 ?
I5 Cs6 I5' 146.2(2) 7_546 4_556 ?
I5 Cs6 I5' 48.5(3) 8_666 4_556 ?
I5 Cs6 I5' 63.7(2) 5_646 4_556 ?
I5 Cs6 I5' 127.7(2) 6_456 4_556 ?
Cl1 Mn1 Cl1 90.5(12) 8_666 . ?
Cl1 Mn1 Cl1' 100(2) 8_666 8_666 ?
Cl1 Mn1 Cl1' 120(3) . 8_666 ?
Cl1' Mn1 Cl1' 124(5) 8_666 . ?
Cl1 Mn1 I4' 8.5(8) 8_666 8_666 ?
Cl1 Mn1 I4' 98.9(8) . 8_666 ?
Cl1' Mn1 I4' 94(2) 8_666 8_666 ?
Cl1' Mn1 I4' 119(3) . 8_666 ?
Cl1' Mn1 I4' 119(3) 8_666 . ?
Cl1' Mn1 I4' 94(2) . . ?
I4' Mn1 I4' 107.4(10) 8_666 . ?
Cl1 Mn1 I4 115.9(9) 8_666 . ?
Cl1 Mn1 I4 114.8(7) . . ?
Cl1 Mn1 I4 114.8(7) 8_666 8_666 ?
Cl1 Mn1 I4 115.9(9) . 8_666 ?
I4 Mn1 I4 105.1(5) . 8_666 ?
Cl1 Mn1 Cs1' 54.1(10) 8_666 . ?
Cl1 Mn1 Cs1' 92.9(10) . . ?
Cl1' Mn1 Cs1' 140(3) 8_666 . ?
Cl1' Mn1 Cs1' 66(3) . . ?
I4' Mn1 Cs1' 55.4(6) 8_666 . ?
I4' Mn1 Cs1' 96.8(7) . . ?
I4 Mn1 Cs1' 66.1(5) . . ?
I4 Mn1 Cs1' 150.2(4) 8_666 . ?
Cl1 Mn1 Cs1' 92.9(10) 8_666 8_666 ?
Cl1 Mn1 Cs1' 54.1(10) . 8_666 ?
I4 Mn1 Cs1' 150.2(4) . 8_666 ?
I4 Mn1 Cs1' 66.1(5) 8_666 8_666 ?
Cs1' Mn1 Cs1' 135.2(11) . 8_666 ?
Cl1 Mn1 Cs4 69.6(6) 8_666 . ?
Cl1 Mn1 Cs4 157.1(8) . . ?
Cl1' Mn1 Cs4 76(3) 8_666 . ?
Cl1' Mn1 Cs4 82(2) . . ?
I4' Mn1 Cs4 61.6(5) 8_666 . ?
I4' Mn1 Cs4 163.0(6) . . ?
I4 Mn1 Cs4 67.3(2) . . ?
I4 Mn1 Cs4 83.8(3) 8_666 . ?
Cs1' Mn1 Cs4 66.5(4) . . ?
Cs1' Mn1 Cs4 135.1(3) 8_666 . ?
Cl1 Mn1 Cs4 157.1(8) 8_666 8_666 ?
Cl1 Mn1 Cs4 69.6(6) . 8_666 ?
Cl1' Mn1 Cs4 82(2) 8_666 8_666 ?
Cl1' Mn1 Cs4 76(3) . 8_666 ?
I4' Mn1 Cs4 163.0(6) 8_666 8_666 ?
I4' Mn1 Cs4 61.6(5) . 8_666 ?
I4 Mn1 Cs4 83.8(3) . 8_666 ?
I4 Mn1 Cs4 67.3(2) 8_666 8_666 ?
Cs1' Mn1 Cs4 135.1(3) . 8_666 ?
Cs1' Mn1 Cs4 66.5(4) 8_666 8_666 ?
Cs4 Mn1 Cs4 132.1(4) . 8_666 ?
Mn1 Cl1 Cs1' 91.2(10) . 8_666 ?
Mn1 Cl1 Cs4 160.4(10) . 5_646 ?
Cs1' Cl1 Cs4 97.6(8) 8_666 5_646 ?
Mn1 Cl1 Cs5 108.9(7) . . ?
Cs1' Cl1 Cs5 92.7(8) 8_666 . ?
Cs4 Cl1 Cs5 88.3(6) 5_646 . ?
Mn1 Cl1 Cs1 95.4(10) . 8_666 ?
Cs1' Cl1 Cs1 5.0(4) 8_666 8_666 ?
Cs4 Cl1 Cs1 92.7(7) 5_646 8_666 ?
Cs5 Cl1 Cs1 93.8(6) . 8_666 ?
Mn1 Cl1 Cs4' 157.8(10) . 5_646 ?
Cs1' Cl1 Cs4' 88.1(10) 8_666 5_646 ?
Cs4 Cl1 Cs4' 10.5(5) 5_646 5_646 ?
Cs5 Cl1 Cs4' 93.3(7) . 5_646 ?
Cs1 Cl1 Cs4' 83.2(9) 8_666 5_646 ?
Mn1 Cl1 Cs4 78.3(8) . 8_666 ?
Cs1' Cl1 Cs4 75.7(8) 8_666 8_666 ?
Cs4 Cl1 Cs4 86.8(5) 5_646 8_666 ?
Cs5 Cl1 Cs4 166.7(10) . 8_666 ?
Cs1 Cl1 Cs4 74.1(6) 8_666 8_666 ?
Cs4' Cl1 Cs4 79.9(6) 5_646 8_666 ?
Mn1 I4 Cs2' 100.7(7) . . ?
Mn1 I4 Cs1' 169.0(5) . 3_545 ?
Cs2' I4 Cs1' 88.3(7) . 3_545 ?
Mn1 I4 Cs1' 75.3(8) . . ?
Cs2' I4 Cs1' 86.1(7) . . ?
Cs1' I4 Cs1' 99.2(15) 3_545 . ?
Mn1 I4 Cs1 160.0(4) . 3_545 ?
Cs2' I4 Cs1 91.0(6) . 3_545 ?
Cs1' I4 Cs1 10.3(5) 3_545 3_545 ?
Cs1' I4 Cs1 89.5(9) . 3_545 ?
Mn1 I4 Cs2 102.3(5) . . ?
Cs2' I4 Cs2 4.4(8) . . ?
Cs1' I4 Cs2 86.2(6) 3_545 . ?
Cs1' I4 Cs2 82.6(6) . . ?
Cs1 I4 Cs2 88.2(6) 3_545 . ?
Mn1 I4 Cs2' 94.9(6) . 4 ?
Cs2' I4 Cs2' 8.8(9) . 4 ?
Cs1' I4 Cs2' 93.3(7) 3_545 4 ?
Cs1' I4 Cs2' 78.2(5) . 4 ?
Cs1 I4 Cs2' 94.6(6) 3_545 4 ?
Cs2 I4 Cs2' 7.8(6) . 4 ?
Mn1 I4 Cs2' 107.4(5) . 3_545 ?
Cs2' I4 Cs2' 6.9(9) . 3_545 ?
Cs1' I4 Cs2' 81.8(5) 3_545 3_545 ?
Cs1' I4 Cs2' 89.3(7) . 3_545 ?
Cs1 I4 Cs2' 84.9(3) 3_545 3_545 ?
Cs2 I4 Cs2' 7.5(6) . 3_545 ?
Cs2' I4 Cs2' 14.8(11) 4 3_545 ?
Mn1 I4 Cs4 76.12(18) . . ?
Cs2' I4 Cs4 156.6(6) . . ?
Cs1' I4 Cs4 93.1(3) 3_545 . ?
Cs1' I4 Cs4 70.7(3) . . ?
Cs1 I4 Cs4 86.7(3) 3_545 . ?
Cs2 I4 Cs4 152.8(6) . . ?
Cs2' I4 Cs4 148.8(5) 4 . ?
Cs2' I4 Cs4 158.4(5) 3_545 . ?
Mn1 I4 Cs5 97.7(3) . 3_545 ?
Cs2' I4 Cs5 124.4(6) . 3_545 ?
Cs1' I4 Cs5 82.2(7) 3_545 3_545 ?
Cs1' I4 Cs5 149.5(3) . 3_545 ?
Cs1 I4 Cs5 88.86(16) 3_545 3_545 ?
Cs2 I4 Cs5 127.8(5) . 3_545 ?
Cs2' I4 Cs5 132.3(4) 4 3_545 ?
Cs2' I4 Cs5 120.8(6) 3_545 3_545 ?
Cs4 I4 Cs5 78.88(16) . 3_545 ?
Mn1 I4 Cs1 83.0(3) . . ?
Cs2' I4 Cs1 86.0(6) . . ?
Cs1' I4 Cs1 91.3(8) 3_545 . ?
Cs1' I4 Cs1 7.9(7) . . ?
Cs1 I4 Cs1 81.6(3) 3_545 . ?
Cs2 I4 Cs1 82.2(6) . . ?
Cs2' I4 Cs1 78.7(4) 4 . ?
Cs2' I4 Cs1 88.4(6) 3_545 . ?
Cs4 I4 Cs1 70.64(18) . . ?
Cs5 I4 Cs1 148.4(2) 3_545 . ?
Mn1 I4 Cs2' 101.7(5) . 2_655 ?
Cs2' I4 Cs2' 4.6(6) . 2_655 ?
Cs1' I4 Cs2' 86.8(6) 3_545 2_655 ?
Cs1' I4 Cs2' 82.0(5) . 2_655 ?
Cs1 I4 Cs2' 88.7(4) 3_545 2_655 ?
Cs2 I4 Cs2' 0.8(5) . 2_655 ?
Cs2' I4 Cs2' 7.1(7) 4 2_655 ?
Cs2' I4 Cs2' 8.2(7) 3_545 2_655 ?
Cs4 I4 Cs2' 152.3(4) . 2_655 ?
Cs5 I4 Cs2' 128.3(5) 3_545 2_655 ?
Cs1 I4 Cs2' 81.7(4) . 2_655 ?
Mn1 Cl1' Cs2' 123(4) . . ?
Mn1 Cl1' Cs2' 115(3) . 4 ?
Cs2' Cl1' Cs2' 10.9(12) . 4 ?
Mn1 Cl1' Cs2 124(3) . . ?
Cs2' Cl1' Cs2 4.8(10) . . ?
Cs2' Cl1' Cs2 9.2(7) 4 . ?
Mn1 Cl1' Cs2' 129(3) . 3_545 ?
Cs2' Cl1' Cs2' 6.9(11) . 3_545 ?
Cs2' Cl1' Cs2' 17.2(14) 4 3_545 ?
Cs2 Cl1' Cs2' 8.6(7) . 3_545 ?
Mn1 Cl1' Cs1' 77(3) . . ?
Cs2' Cl1' Cs1' 96(3) . . ?
Cs2' Cl1' Cs1' 87(2) 4 . ?
Cs2 Cl1' Cs1' 91(2) . . ?
Cs2' Cl1' Cs1' 98(2) 3_545 . ?
Mn1 Cl1' Cs2' 122(3) . 2_655 ?
Cs2' Cl1' Cs2' 5.0(11) . 2_655 ?
Cs2' Cl1' Cs2' 7.6(9) 4 2_655 ?
Cs2 Cl1' Cs2' 1.6(7) . 2_655 ?
Cs2' Cl1' Cs2' 9.9(8) 3_545 2_655 ?
Cs1' Cl1' Cs2' 91(2) . 2_655 ?
Mn1 Cl1' Cs1' 146(4) . 3_545 ?
Cs2' Cl1' Cs1' 90(2) . 3_545 ?
Cs2' Cl1' Cs1' 97(2) 4 3_545 ?
Cs2 Cl1' Cs1' 88.8(19) . 3_545 ?
Cs2' Cl1' Cs1' 84.0(17) 3_545 3_545 ?
Cs1' Cl1' Cs1' 93(3) . 3_545 ?
Cs2' Cl1' Cs1' 90.3(17) 2_655 3_545 ?
Mn1 I4' Cs1' 84.9(6) . 8_666 ?
Mn1 I4' Cs4 170.8(9) . 5_646 ?
Cs1' I4' Cs4 103.6(7) 8_666 5_646 ?
Mn1 I4' Cs4' 170.1(9) . 5_646 ?
Cs1' I4' Cs4' 93.7(10) 8_666 5_646 ?
Cs4 I4' Cs4' 11.7(6) 5_646 5_646 ?
Mn1 I4' Cs4 81.3(6) . 8_666 ?
Cs1' I4' Cs4 79.1(7) 8_666 8_666 ?
Cs4 I4' Cs4 96.8(6) 5_646 8_666 ?
Cs4' I4' Cs4 88.8(7) 5_646 8_666 ?
Mn1 I4' Cs1 90.3(5) . 8_666 ?
Cs1' I4' Cs1 6.1(4) 8_666 8_666 ?
Cs4 I4' Cs1 98.0(6) 5_646 8_666 ?
Cs4' I4' Cs1 87.9(9) 5_646 8_666 ?
Cs4 I4' Cs1 77.0(4) 8_666 8_666 ?
Mn1 I4' Cs5 95.2(5) . . ?
Cs1' I4' Cs5 86.7(7) 8_666 . ?
Cs4 I4' Cs5 88.7(5) 5_646 . ?
Cs4' I4' Cs5 94.5(6) 5_646 . ?
Cs4 I4' Cs5 165.6(6) 8_666 . ?
Cs1 I4' Cs5 89.1(4) 8_666 . ?
Mn1 I4' Cs2' 90.0(8) . 4 ?
Cs1' I4' Cs2' 162.1(10) 8_666 4 ?
Cs4 I4' Cs2' 80.9(6) 5_646 4 ?
Cs4' I4' Cs2' 88.4(10) 5_646 4 ?
Cs4 I4' Cs2' 83.1(6) 8_666 4 ?
Cs1 I4' Cs2' 159.8(7) 8_666 4 ?
Cs5 I4' Cs2' 110.9(6) . 4 ?
Mn1 I4' Cs2' 83.0(7) . . ?
Cs1' I4' Cs2' 153.0(10) 8_666 . ?
Cs4 I4' Cs2' 87.8(6) 5_646 . ?
Cs4' I4' Cs2' 94.1(9) 5_646 . ?
Cs4 I4' Cs2' 75.2(6) 8_666 . ?
Cs1 I4' Cs2' 152.1(8) 8_666 . ?
Cs5 I4' Cs2' 118.4(7) . . ?
Cs2' I4' Cs2' 9.9(9) 4 . ?
Mn1 I4' Cs4' 87.3(6) . 8_666 ?
Cs1' I4' Cs4' 78.0(8) 8_666 8_666 ?
Cs4 I4' Cs4' 91.1(5) 5_646 8_666 ?
Cs4' I4' Cs4' 82.8(7) 5_646 8_666 ?
Cs4 I4' Cs4' 6.2(3) 8_666 8_666 ?
Cs1 I4' Cs4' 75.3(5) 8_666 8_666 ?
Cs5 I4' Cs4' 164.2(7) . 8_666 ?
Cs2' I4' Cs4' 84.6(6) 4 8_666 ?
Cs2' I4' Cs4' 77.3(7) . 8_666 ?
Cl2 Mn2 Cl2 122.4(11) . 8_665 ?
Cl2 Mn2 I5 109.2(5) . 8_665 ?
Cl2 Mn2 I5 106.6(5) 8_665 8_665 ?
Cl2 Mn2 I5 106.6(5) . . ?
Cl2 Mn2 I5 109.2(5) 8_665 . ?
I5 Mn2 I5 100.8(5) 8_665 . ?
Cl2 Mn2 I5' 104.3(7) . 8_665 ?
Cl2 Mn2 I5' 21.2(5) 8_665 8_665 ?
I5 Mn2 I5' 126.4(4) 8_665 8_665 ?
I5 Mn2 I5' 108.3(4) . 8_665 ?
I5' Mn2 I5' 89.4(7) . 8_665 ?
Cl2 Mn2 Cs4' 99.4(8) . 8_665 ?
Cl2 Mn2 Cs4' 56.3(6) 8_665 8_665 ?
I5 Mn2 Cs4' 67.7(5) 8_665 8_665 ?
I5 Mn2 Cs4' 153.9(6) . 8_665 ?
I5' Mn2 Cs4' 79.7(7) . 8_665 ?
I5' Mn2 Cs4' 66.5(5) 8_665 8_665 ?
Cl2 Mn2 Cs4' 56.3(6) . . ?
Cl2 Mn2 Cs4' 99.4(8) 8_665 . ?
I5 Mn2 Cs4' 153.9(6) 8_665 . ?
I5 Mn2 Cs4' 67.7(5) . . ?
I5' Mn2 Cs4' 66.5(5) . . ?
I5' Mn2 Cs4' 79.7(7) 8_665 . ?
Cs4' Mn2 Cs4' 132.0(12) 8_665 . ?
Cl2 Mn2 Cs1 54.2(5) . . ?
Cl2 Mn2 Cs1 171.5(6) 8_665 . ?
I5 Mn2 Cs1 81.8(3) 8_665 . ?
I5 Mn2 Cs1 67.0(2) . . ?
I5' Mn2 Cs1 73.8(4) . . ?
I5' Mn2 Cs1 151.1(5) 8_665 . ?
Cs4' Mn2 Cs1 130.3(3) 8_665 . ?
Cs4' Mn2 Cs1 72.2(6) . . ?
Cl2 Mn2 Cs1 171.5(6) . 8_665 ?
Cl2 Mn2 Cs1 54.2(5) 8_665 8_665 ?
I5 Mn2 Cs1 67.0(2) 8_665 8_665 ?
I5 Mn2 Cs1 81.8(3) . 8_665 ?
I5' Mn2 Cs1 151.1(5) . 8_665 ?
I5' Mn2 Cs1 73.8(4) 8_665 8_665 ?
Cs4' Mn2 Cs1 72.2(6) 8_665 8_665 ?
Cs4' Mn2 Cs1 130.3(3) . 8_665 ?
Cs1 Mn2 Cs1 130.4(4) . 8_665 ?
Cl2 Mn2 Cs3 61.2(5) . 4_565 ?
Cl2 Mn2 Cs3 61.2(5) 8_665 4_565 ?
I5 Mn2 Cs3 129.6(2) 8_665 4_565 ?
I5 Mn2 Cs3 129.6(2) . 4_565 ?
I5' Mn2 Cs3 44.7(4) . 4_565 ?
I5' Mn2 Cs3 44.7(4) 8_665 4_565 ?
Cs4' Mn2 Cs3 66.0(6) 8_665 4_565 ?
Cs4' Mn2 Cs3 66.0(6) . 4_565 ?
Cs1 Mn2 Cs3 114.79(18) . 4_565 ?
Cs1 Mn2 Cs3 114.79(18) 8_665 4_565 ?
Mn2 Cl2 Cs1 164.5(8) . 3_545 ?
Mn2 Cl2 Cs1 91.9(6) . . ?
Cs1 Cl2 Cs1 98.5(5) 3_545 . ?
Mn2 Cl2 Cs4' 89.7(6) . . ?
Cs1 Cl2 Cs4' 101.5(5) 3_545 . ?
Cs1 Cl2 Cs4' 91.6(9) . . ?
Mn2 Cl2 Cs4 96.6(6) . . ?
Cs1 Cl2 Cs4 96.1(4) 3_545 . ?
Cs1 Cl2 Cs4 82.8(5) . . ?
Cs4' Cl2 Cs4 11.1(5) . . ?
Mn2 Cl2 Cs1' 97.4(7) . . ?
Cs1 Cl2 Cs1' 94.6(4) 3_545 . ?
Cs1 Cl2 Cs1' 10.2(3) . . ?
Cs4' Cl2 Cs1' 83.1(10) . . ?
Cs4 Cl2 Cs1' 73.7(7) . . ?
Mn2 Cl2 Cs3 86.2(5) . 4_565 ?
Cs1 Cl2 Cs3 85.4(4) 3_545 4_565 ?
Cs1 Cl2 Cs3 170.4(7) . 4_565 ?
Cs4' Cl2 Cs3 79.0(8) . 4_565 ?
Cs4 Cl2 Cs3 88.1(4) . 4_565 ?
Cs1' Cl2 Cs3 161.7(8) . 4_565 ?
Mn2 Cl2 Cs1' 170.9(9) . 3_545 ?
Cs1 Cl2 Cs1' 6.9(5) 3_545 3_545 ?
Cs1 Cl2 Cs1' 95.5(4) . 3_545 ?
Cs4' Cl2 Cs1' 95.4(8) . 3_545 ?
Cs4 Cl2 Cs1' 89.5(7) . 3_545 ?
Cs1' Cl2 Cs1' 90.7(6) . 3_545 ?
Cs3 Cl2 Cs1' 87.3(4) 4_565 3_545 ?
Mn2 I5 Cs4' 162.9(5) . 3_645 ?
Mn2 I5 Cs4 159.1(3) . 3_645 ?
Cs4' I5 Cs4 3.8(4) 3_645 3_645 ?
Mn2 I5 Cs3 104.2(3) . . ?
Cs4' I5 Cs3 84.7(6) 3_645 . ?
Cs4 I5 Cs3 87.25(15) 3_645 . ?
Mn2 I5 Cs6 99.2(2) . 5_656 ?
Cs4' I5 Cs6 87.7(5) 3_645 5_656 ?
Cs4 I5 Cs6 88.7(2) 3_645 5_656 ?
Cs3 I5 Cs6 122.8(2) . 5_656 ?
Mn2 I5 Cs1 75.9(2) . . ?
Cs4' I5 Cs1 90.7(4) 3_645 . ?
Cs4 I5 Cs1 88.1(2) 3_645 . ?
Cs3 I5 Cs1 84.9(2) . . ?
Cs6 I5 Cs1 151.9(3) 5_656 . ?
Mn2 I5 Cs4' 75.1(6) . . ?
Cs4' I5 Cs4' 91.7(11) 3_645 . ?
Cs4 I5 Cs4' 88.4(7) 3_645 . ?
Cs3 I5 Cs4' 160.8(5) . . ?
Cs6 I5 Cs4' 75.7(4) 5_656 . ?
Cs1 I5 Cs4' 76.3(5) . . ?
Mn2 I5 Cs3 94.2(3) . 2_755 ?
Cs4' I5 Cs3 92.0(6) 3_645 2_755 ?
Cs4 I5 Cs3 93.98(16) 3_645 2_755 ?
Cs3 I5 Cs3 13.3(2) . 2_755 ?
Cs6 I5 Cs3 134.4(2) 5_656 2_755 ?
Cs1 I5 Cs3 73.7(2) . 2_755 ?
Cs4' I5 Cs3 149.8(4) . 2_755 ?
Mn2 I5 Cs1' 82.4(7) . . ?
Cs4' I5 Cs1' 83.0(8) 3_645 . ?
Cs4 I5 Cs1' 80.2(7) 3_645 . ?
Cs3 I5 Cs1' 89.7(3) . . ?
Cs6 I5 Cs1' 145.2(4) 5_656 . ?
Cs1 I5 Cs1' 9.4(4) . . ?
Cs4' I5 Cs1' 71.2(5) . . ?
Cs3 I5 Cs1' 79.6(3) 2_755 . ?
Mn2 I5 Cs4 80.4(2) . . ?
Cs4' I5 Cs4 85.1(6) 3_645 . ?
Cs4 I5 Cs4 81.6(2) 3_645 . ?
Cs3 I5 Cs4 152.3(3) . . ?
Cs6 I5 Cs4 82.4(2) 5_656 . ?
Cs1 I5 Cs4 69.6(2) . . ?
Cs4' I5 Cs4 9.6(5) . . ?
Cs3 I5 Cs4 143.1(3) 2_755 . ?
Cs1' I5 Cs4 63.5(3) . . ?
Cs4' Cl2' Cs6 100.4(12) 3_645 5_656 ?
Cs4' Cl2' Cs4 3.3(6) 3_645 3_645 ?
Cs6 Cl2' Cs4 99.1(9) 5_656 3_645 ?
Cs4' Cl2' Cs3 81.0(11) 3_645 . ?
Cs6 Cl2' Cs3 134.5(13) 5_656 . ?
Cs4 Cl2' Cs3 84.1(9) 3_645 . ?
Mn2 I5' Cs3 98.1(4) . 4_565 ?
Mn2 I5' Cs1 155.8(7) . 3_545 ?
Cs3 I5' Cs1 103.1(5) 4_565 3_545 ?
Mn2 I5' Cs1' 153.6(7) . 3_545 ?
Cs3 I5' Cs1' 102.0(5) 4_565 3_545 ?
Cs1 I5' Cs1' 5.6(6) 3_545 3_545 ?
Mn2 I5' Cs3 107.0(4) . 3_545 ?
Cs3 I5' Cs3 8.90(18) 4_565 3_545 ?
Cs1 I5' Cs3 94.4(4) 3_545 3_545 ?
Cs1' I5' Cs3 93.5(5) 3_545 3_545 ?
Mn2 I5' Cs4' 75.7(4) . . ?
Cs3 I5' Cs4' 81.5(7) 4_565 . ?
Cs1 I5' Cs4' 96.0(5) 3_545 . ?
Cs1' I5' Cs4' 90.5(8) 3_545 . ?
Cs3 I5' Cs4' 84.0(7) 3_545 . ?
Mn2 I5' Cs4 79.6(4) . . ?
Cs3 I5' Cs4 89.1(4) 4_565 . ?
Cs1 I5' Cs4 89.2(4) 3_545 . ?
Cs1' I5' Cs4 83.7(7) 3_545 . ?
Cs3 I5' Cs4 90.8(3) 3_545 . ?
Cs4' I5' Cs4 9.2(4) . . ?
Mn2 I5' Cs6 88.8(4) . 1_554 ?
Cs3 I5' Cs6 130.1(5) 4_565 1_554 ?
Cs1 I5' Cs6 86.3(3) 3_545 1_554 ?
Cs1' I5' Cs6 91.2(7) 3_545 1_554 ?
Cs3 I5' Cs6 128.7(5) 3_545 1_554 ?
Cs4' I5' Cs6 147.0(8) . 1_554 ?
Cs4 I5' Cs6 140.5(4) . 1_554 ?
Mn2 I5' Cs1 69.9(4) . . ?
Cs3 I5' Cs1 154.1(5) 4_565 . ?
Cs1 I5' Cs1 86.0(4) 3_545 . ?
Cs1' I5' Cs1 84.7(4) 3_545 . ?
Cs3 I5' Cs1 157.3(5) 3_545 . ?
Cs4' I5' Cs1 73.4(7) . . ?
Cs4 I5' Cs1 66.5(3) . . ?
Cs6 I5' Cs1 74.0(3) 1_554 . ?

loop_
_geom_bond_atom_site_label_1
_geom_bond_atom_site_label_2
_geom_bond_distance
_geom_bond_site_symmetry_2
_geom_bond_publ_flag
I1 Cs2 3.72(5) . ?
I1 Cs1 3.754(4) 2_655 ?
I1 Cs1 3.754(4) 4 ?
I1 Cs1 3.754(4) 3_545 ?
I1 Cs1 3.754(4) . ?
I1 Cs6 3.826(12) 1_554 ?
I1 Cs2' 3.89(2) 4 ?
I1 Cs2' 3.89(2) 3_545 ?
I1 Cs2' 3.89(2) 2_655 ?
I1 Cs2' 3.89(2) . ?
I1 Cs1' 4.01(4) 2_655 ?
I1 Cs1' 4.01(4) 3_545 ?
I2 Cs4' 3.76(3) 8_666 ?
I2 Cs4' 3.76(3) 7_546 ?
I2 Cs4' 3.76(3) 5_646 ?
I2 Cs4' 3.76(3) 6_456 ?
I2 Cs2' 3.767(17) . ?
I2 Cs2' 3.767(17) 2_655 ?
I2 Cs2' 3.767(17) 3_545 ?
I2 Cs2' 3.767(17) 4 ?
I2 Cs4 3.784(7) 7_546 ?
I2 Cs4 3.784(7) 8_666 ?
I2 Cs4 3.784(7) 6_456 ?
I2 Cs4 3.784(7) 5_646 ?
I3 Cs4' 3.75(3) 4 ?
I3 Cs4' 3.75(3) 3_645 ?
I3 Cs1' 3.78(3) 2_755 ?
I3 Cs1' 3.78(3) . ?
I3 Cs3 3.815(5) . ?
I3 Cs3 3.815(5) 2_755 ?
I3 Cs5 3.826(5) . ?
I3 Cs1 3.833(5) 2_755 ?
I3 Cs1 3.833(5) . ?
I3 Cs4 3.872(5) 3_645 ?
I3 Cs4 3.872(5) 4 ?
Cs1 Cs1' 0.72(4) . ?
Cs1 I5' 3.266(18) 4 ?
Cs1 Cl2 3.501(19) 4 ?
Cs1 Cl2 3.51(2) . ?
Cs1 I4 3.833(9) 4 ?
Cs1 Cl1 3.92(4) 8_666 ?
Cs1 I4' 3.94(2) 8_666 ?
Cs1 I5 4.100(10) . ?
Cs1 I4 4.275(15) . ?
Cs1 Mn2 4.320(9) . ?
Cs1' Cl1 3.27(6) 8_666 ?
Cs1' I4' 3.33(5) 8_666 ?
Cs1' I4 3.55(3) 4 ?
Cs1' Cl1' 3.78(11) . ?
Cs1' I4 3.816(19) . ?
Cs1' Cl2 3.82(5) . ?
Cs1' I5' 3.90(4) 4 ?
Cs1' Cl1' 3.92(9) 4 ?
Cs1' Mn1 4.04(4) . ?
Cs2 Cs2' 0.53(4) 4 ?
Cs2 Cs2' 0.53(4) 2_655 ?
Cs2 Cs2' 0.53(4) 3_545 ?
Cs2 Cs2' 0.53(4) . ?
Cs2 Cl1' 3.31(9) . ?
Cs2 Cl1' 3.31(9) 2_655 ?
Cs2 Cl1' 3.31(9) 3_545 ?
Cs2 Cl1' 3.31(9) 4 ?
Cs2 I4 3.869(15) 2_655 ?
Cs2 I4 3.869(15) 3_545 ?
Cs2' Cs2' 0.72(6) 4 ?
Cs2' Cs2' 0.72(6) 3_545 ?
Cs2' Cs2' 1.02(8) 2_655 ?
Cs2' Cl1' 2.84(10) . ?
Cs2' Cl1' 3.28(10) 3_545 ?
Cs2' I4 3.42(4) . ?
Cs2' Cl1' 3.46(10) 4 ?
Cs2' Cl1' 3.83(10) 2_655 ?
Cs2' I4 3.88(4) 3_545 ?
Cs3 Cs3 1.033(18) 2_755 ?
Cs3 I5' 3.169(18) 3_645 ?
Cs3 I5' 3.169(18) 6 ?
Cs3 I5 3.882(8) 7_645 ?
Cs3 I5 3.882(8) . ?
Cs3 Cl2 3.92(2) 3_645 ?
Cs3 Cl2 3.92(2) 6 ?
Cs3 I5' 4.040(18) 5_645 ?
Cs3 I5' 4.040(18) 4 ?
Cs3 Cl2' 4.13(4) 7_645 ?
Cs4 Cs4' 0.73(3) . ?
Cs4 I4' 3.37(2) 5_656 ?
Cs4 Cl1 3.72(2) 5_656 ?
Cs4 Cl2 3.75(2) . ?
Cs4 I4' 3.77(2) 8_666 ?
Cs4 Cl2' 3.83(4) 4_565 ?
Cs4 I5 3.853(13) 4_565 ?
Cs4 I4 4.029(13) . ?
Cs4 Cl1 4.06(3) 8_666 ?
Cs4 Mn1 4.240(13) . ?
Cs4' Cl2' 3.13(6) 4_565 ?
Cs4' I5 3.16(4) 4_565 ?
Cs4' I4' 3.55(3) 5_656 ?
Cs4' Cl2 3.58(3) . ?
Cs4' Cl1 3.92(3) 5_656 ?
Cs4' I5' 4.07(3) . ?
Cs4' I5 4.12(2) . ?
Cs4' Mn2 4.30(2) . ?
Cs4' I4' 4.36(5) 8_666 ?
Cs5 Cl1 3.75(3) . ?
Cs5 Cl1 3.75(3) 7_646 ?
Cs5 Cl1 3.75(3) 2_755 ?
Cs5 Cl1 3.75(3) 8_666 ?
Cs5 I4' 4.04(2) . ?
Cs5 I4' 4.04(2) 7_646 ?
Cs5 I4' 4.04(2) 2_755 ?
Cs5 I4' 4.04(2) 8_666 ?
Cs5 I4 4.162(8) 4 ?
Cs5 I4 4.162(8) 6_556 ?
Cs6 Cl2' 3.30(4) 7_546 ?
Cs6 Cl2' 3.30(4) 8_666 ?
Cs6 Cl2' 3.30(4) 5_646 ?
Cs6 Cl2' 3.30(4) 6_456 ?
Cs6 I5 3.924(8) 7_546 ?
Cs6 I5 3.924(8) 8_666 ?
Cs6 I5 3.924(8) 5_646 ?
Cs6 I5 3.924(8) 6_456 ?
Cs6 I5' 4.369(17) 1_556 ?
Cs6 I5' 4.369(16) 4_556 ?
Mn1 Cl1 2.30(3) 8_666 ?
Mn1 Cl1 2.30(3) . ?
Mn1 Cl1' 2.47(8) 8_666 ?
Mn1 Cl1' 2.47(8) . ?
Mn1 I4' 2.59(2) 8_666 ?
Mn1 I4' 2.59(2) . ?
Mn1 I4 2.603(9) . ?
Mn1 I4 2.603(9) 8_666 ?
Mn2 Cl2 2.411(14) . ?
Mn2 Cl2 2.411(14) 8_665 ?
Mn2 I5 2.692(9) 8_665 ?
Mn2 I5 2.692(9) . ?
Mn2 I5' 2.726(16) . ?
Mn2 I5' 2.726(16) 8_665 ?
